data_4118087
loop_
_publ_author_name
'Muhammad Sajid'
'Annika Stute'
'Allan Jay P. Cardenas'
'Brooks J. Culotta'
'Johannes A. M. Hepperle'
'Timothy H. Warren'
'Birgitta Schirmer'
'Stefan Grimme'
'Armido Studer'
'Constantin G. Daniliuc'
'Roland Fr\"ohlich'
'Jeffrey L. Petersen'
'Gerald Kehr'
'Gerhard Erker'

_publ_section_title
;
 N,N-Addition of Frustrated Lewis Pairs to Nitric Oxide: An Easy Entry to
 a Unique Family of Aminoxyl Radicals
;
_journal_name_full 'Journal of the American Chemical Society'
_journal_page_first 10156
_journal_page_last 10168
_journal_paper_doi 10.1021/ja302652a
_journal_volume 134
_journal_year 2012
_chemical_formula_sum 'C33 H28 B F10 N O P'
_chemical_formula_weight 686.34
_chemical_name_systematic
; 
 ? 
;
_space_group_IT_number 2
_symmetry_cell_setting triclinic
_symmetry_space_group_name_Hall '-P 1'
_symmetry_space_group_name_H-M 'P -1'
_atom_sites_solution_hydrogens geom
_atom_sites_solution_primary direct
_atom_sites_solution_secondary difmap
_audit_creation_method SHELXL-97
_cell_angle_alpha 79.222(4)
_cell_angle_beta 79.203(7)
_cell_angle_gamma 88.914(3)
_cell_formula_units_Z 2
_cell_length_a 7.9245(5)
_cell_length_b 10.6961(5)
_cell_length_c 18.9336(19)
_cell_measurement_reflns_used 4307
_cell_measurement_temperature 223(2)
_cell_measurement_theta_max 68.25
_cell_measurement_theta_min 0.88
_cell_volume 1548.4(2)
_computing_cell_refinement 'Collect (Nonius B.V., 1998)'
_computing_data_collection 'Collect (Nonius B.V., 1998)'
_computing_data_reduction 'Denzo-SMN (Otwinowski & Minor, 1997)'
_computing_molecular_graphics 'XP (BrukerAXS, 2000)'
_computing_publication_material 'SHELXL-97 (Sheldrick, 1997)'
_computing_structure_refinement 'SHELXL-97 (Sheldrick, 1997)'
_computing_structure_solution 'SHELXS-97 (Sheldrick, 1990)'
_diffrn_ambient_temperature 223(2)
_diffrn_measured_fraction_theta_full 0.921
_diffrn_measured_fraction_theta_max 0.921
_diffrn_measurement_device_type 'NOnius KappaCCD APEXII'
_diffrn_measurement_method '\w and \f scans'
_diffrn_radiation_monochromator graphite
_diffrn_radiation_source 'fine-focus sealed tube'
_diffrn_radiation_type CuK\a
_diffrn_radiation_wavelength 1.54178
_diffrn_reflns_av_R_equivalents 0.064
_diffrn_reflns_av_sigmaI/netI 0.0459
_diffrn_reflns_limit_h_max 9
_diffrn_reflns_limit_h_min -9
_diffrn_reflns_limit_k_max 12
_diffrn_reflns_limit_k_min -12
_diffrn_reflns_limit_l_max 21
_diffrn_reflns_limit_l_min -22
_diffrn_reflns_number 15934
_diffrn_reflns_theta_full 67.06
_diffrn_reflns_theta_max 67.06
_diffrn_reflns_theta_min 4.21
_exptl_absorpt_coefficient_mu 1.597
_exptl_absorpt_correction_T_max 0.9688
_exptl_absorpt_correction_T_min 0.7730
_exptl_absorpt_correction_type multi-scan
_exptl_absorpt_process_details 'Denzo (Otwinowski, Borek, Majewski & Minor, 2003)'
_exptl_crystal_colour colourless
_exptl_crystal_density_diffrn 1.472
_exptl_crystal_description plate
_exptl_crystal_F_000 702
_exptl_crystal_size_max 0.17
_exptl_crystal_size_mid 0.07
_exptl_crystal_size_min 0.02
_refine_diff_density_max 0.217
_refine_diff_density_min -0.239
_refine_diff_density_rms 0.045
_refine_ls_extinction_method none
_refine_ls_goodness_of_fit_ref 1.008
_refine_ls_hydrogen_treatment constr
_refine_ls_matrix_type full
_refine_ls_number_parameters 431
_refine_ls_number_reflns 5086
_refine_ls_number_restraints 0
_refine_ls_restrained_S_all 1.008
_refine_ls_R_factor_all 0.0875
_refine_ls_R_factor_gt 0.0538
_refine_ls_shift/su_max 0.000
_refine_ls_shift/su_mean 0.000
_refine_ls_structure_factor_coef Fsqd
_refine_ls_weighting_details 'calc w=1/[\s^2^(Fo^2^)+(0.0257P)^2^+1.9052P] where P=(Fo^2^+2Fc^2^)/3'
_refine_ls_weighting_scheme calc
_refine_ls_wR_factor_gt 0.1077
_refine_ls_wR_factor_ref 0.1279
_reflns_number_gt 3488
_reflns_number_total 5086
_reflns_threshold_expression >2sigma(I)
_cod_data_source_file ja302652a_si_004.cif
_cod_data_source_block erk6300
_cod_database_code 4118087

loop_
_symmetry_equiv_pos_as_xyz
'x, y, z'
'-x, -y, -z'

loop_
_atom_site_label
_atom_site_type_symbol
_atom_site_fract_x
_atom_site_fract_y
_atom_site_fract_z
_atom_site_U_iso_or_equiv
_atom_site_adp_type
_atom_site_occupancy
_atom_site_symmetry_multiplicity
_atom_site_calc_flag
_atom_site_refinement_flags
P1 P 0.25777(11) 0.61018(8) 0.25948(5) 0.0483(2) Uani 1 1 d .
B1 B 0.2340(5) 0.8729(4) 0.2458(2) 0.0518(10) Uani 1 1 d .
N1 N 0.1345(3) 0.7400(2) 0.26252(16) 0.0505(7) Uani 1 1 d .
O1 O -0.0348(3) 0.7252(2) 0.27884(16) 0.0687(7) Uani 1 1 d .
C1 C 0.4548(4) 0.7029(3) 0.2198(2) 0.0523(8) Uani 1 1 d .
H1 H 0.4550 0.7323 0.1670 0.063 Uiso 1 1 calc R
C2 C 0.4216(4) 0.8199(3) 0.2578(2) 0.0522(8) Uani 1 1 d .
H2A H 0.5102 0.8858 0.2361 0.063 Uiso 1 1 calc R
H2B H 0.4237 0.7951 0.3101 0.063 Uiso 1 1 calc R
C3 C 0.6259(4) 0.6398(4) 0.2271(2) 0.0710(11) Uani 1 1 d .
H3A H 0.7177 0.7033 0.2113 0.107 Uiso 1 1 calc R
H3B H 0.6455 0.5750 0.1970 0.107 Uiso 1 1 calc R
H3C H 0.6236 0.6008 0.2779 0.107 Uiso 1 1 calc R
C11 C 0.1567(4) 0.5104(3) 0.21114(19) 0.0510(8) Uani 1 1 d .
C12 C 0.2149(5) 0.5040(3) 0.1371(2) 0.0611(10) Uani 1 1 d .
C13 C 0.1229(6) 0.4282(4) 0.1043(2) 0.0745(12) Uani 1 1 d .
H13 H 0.1608 0.4248 0.0546 0.089 Uiso 1 1 calc R
C14 C -0.0208(6) 0.3583(4) 0.1418(3) 0.0785(12) Uani 1 1 d .
C15 C -0.0742(5) 0.3650(3) 0.2147(3) 0.0692(11) Uani 1 1 d .
H15 H -0.1719 0.3172 0.2409 0.083 Uiso 1 1 calc R
C16 C 0.0091(4) 0.4388(3) 0.2515(2) 0.0564(9) Uani 1 1 d .
C17 C 0.3723(6) 0.5713(4) 0.0898(2) 0.0817(13) Uani 1 1 d .
H17A H 0.3912 0.5464 0.0422 0.123 Uiso 1 1 calc R
H17B H 0.4710 0.5484 0.1127 0.123 Uiso 1 1 calc R
H17C H 0.3564 0.6625 0.0838 0.123 Uiso 1 1 calc R
C18 C -0.1166(7) 0.2764(5) 0.1048(3) 0.118(2) Uani 1 1 d .
H18A H -0.0652 0.2877 0.0533 0.178 Uiso 1 1 calc R
H18B H -0.2359 0.3012 0.1099 0.178 Uiso 1 1 calc R
H18C H -0.1100 0.1877 0.1275 0.178 Uiso 1 1 calc R
C19 C -0.0642(5) 0.4333(4) 0.3313(2) 0.0669(10) Uani 1 1 d .
H19A H -0.1804 0.3986 0.3423 0.100 Uiso 1 1 calc R
H19B H -0.0659 0.5184 0.3423 0.100 Uiso 1 1 calc R
H19C H 0.0064 0.3794 0.3607 0.100 Uiso 1 1 calc R
C21 C 0.2887(4) 0.5149(3) 0.34611(19) 0.0529(8) Uani 1 1 d .
C22 C 0.3717(4) 0.3966(3) 0.3437(2) 0.0547(9) Uani 1 1 d .
C23 C 0.4045(5) 0.3244(4) 0.4082(2) 0.0629(10) Uani 1 1 d .
H23 H 0.4631 0.2476 0.4060 0.075 Uiso 1 1 calc R
C24 C 0.3556(5) 0.3592(4) 0.4757(2) 0.0646(10) Uani 1 1 d .
C25 C 0.2722(5) 0.4743(4) 0.4770(2) 0.0623(10) Uani 1 1 d .
H25 H 0.2392 0.5006 0.5222 0.075 Uiso 1 1 calc R
C26 C 0.2354(5) 0.5524(3) 0.4148(2) 0.0555(9) Uani 1 1 d .
C27 C 0.4229(5) 0.3407(4) 0.2753(2) 0.0682(11) Uani 1 1 d .
H27A H 0.5096 0.2768 0.2826 0.102 Uiso 1 1 calc R
H27B H 0.4689 0.4076 0.2344 0.102 Uiso 1 1 calc R
H27C H 0.3229 0.3017 0.2649 0.102 Uiso 1 1 calc R
C28 C 0.3857(6) 0.2750(4) 0.5454(2) 0.0850(13) Uani 1 1 d .
H28A H 0.2862 0.2198 0.5664 0.128 Uiso 1 1 calc R
H28B H 0.4042 0.3275 0.5800 0.128 Uiso 1 1 calc R
H28C H 0.4862 0.2237 0.5347 0.128 Uiso 1 1 calc R
C29 C 0.1381(5) 0.6727(3) 0.4260(2) 0.0635(10) Uani 1 1 d .
H29A H 0.0970 0.6696 0.4779 0.095 Uiso 1 1 calc R
H29B H 0.0412 0.6793 0.4010 0.095 Uiso 1 1 calc R
H29C H 0.2139 0.7461 0.4062 0.095 Uiso 1 1 calc R
C31 C 0.2507(4) 0.9477(3) 0.16049(19) 0.0513(8) Uani 1 1 d .
C32 C 0.1875(5) 0.9122(3) 0.1037(2) 0.0596(9) Uani 1 1 d .
F32 F 0.0903(3) 0.8040(2) 0.11647(13) 0.0806(7) Uani 1 1 d .
C33 C 0.2174(5) 0.9790(4) 0.0328(2) 0.0675(11) Uani 1 1 d .
F33 F 0.1556(4) 0.9360(3) -0.01984(13) 0.0984(8) Uani 1 1 d .
C34 C 0.3100(6) 1.0911(4) 0.0160(2) 0.0706(11) Uani 1 1 d .
F34 F 0.3387(4) 1.1571(3) -0.05270(13) 0.1038(9) Uani 1 1 d .
C35 C 0.3744(5) 1.1324(4) 0.0703(2) 0.0647(10) Uani 1 1 d .
F35 F 0.4670(3) 1.2417(2) 0.05419(13) 0.0916(8) Uani 1 1 d .
C36 C 0.3446(5) 1.0611(3) 0.13949(19) 0.0544(9) Uani 1 1 d .
F36 F 0.4134(3) 1.10757(19) 0.18974(12) 0.0720(6) Uani 1 1 d .
C41 C 0.1252(4) 0.9623(3) 0.29950(19) 0.0522(8) Uani 1 1 d .
C42 C 0.1770(5) 1.0028(3) 0.3570(2) 0.0564(9) Uani 1 1 d .
F42 F 0.3373(3) 0.9771(2) 0.37045(12) 0.0708(6) Uani 1 1 d .
C43 C 0.0737(6) 1.0695(3) 0.4045(2) 0.0653(10) Uani 1 1 d .
F43 F 0.1333(3) 1.1028(2) 0.46085(13) 0.0898(8) Uani 1 1 d .
C44 C -0.0900(6) 1.0975(3) 0.3949(3) 0.0744(12) Uani 1 1 d .
F44 F -0.1934(4) 1.1581(2) 0.44242(15) 0.1028(9) Uani 1 1 d .
C45 C -0.1470(5) 1.0636(4) 0.3377(2) 0.0699(11) Uani 1 1 d .
F45 F -0.3076(3) 1.0934(2) 0.32697(16) 0.1006(9) Uani 1 1 d .
C46 C -0.0404(5) 0.9996(3) 0.2906(2) 0.0592(9) Uani 1 1 d .
F46 F -0.1037(3) 0.9754(2) 0.23349(13) 0.0766(6) Uani 1 1 d .

loop_
_atom_site_aniso_label
_atom_site_aniso_U_11
_atom_site_aniso_U_22
_atom_site_aniso_U_33
_atom_site_aniso_U_23
_atom_site_aniso_U_13
_atom_site_aniso_U_12
P1 0.0457(5) 0.0425(5) 0.0578(5) -0.0131(4) -0.0089(4) 0.0035(4)
B1 0.052(2) 0.049(2) 0.057(2) -0.0160(19) -0.0100(19) -0.0002(18)
N1 0.0409(16) 0.0429(15) 0.0693(19) -0.0146(13) -0.0110(14) 0.0038(12)
O1 0.0419(14) 0.0564(15) 0.109(2) -0.0219(14) -0.0104(14) 0.0020(11)
C1 0.048(2) 0.0507(19) 0.058(2) -0.0103(17) -0.0098(17) 0.0057(16)
C2 0.052(2) 0.0450(18) 0.059(2) -0.0070(16) -0.0120(17) -0.0047(15)
C3 0.045(2) 0.072(3) 0.094(3) -0.012(2) -0.012(2) 0.0054(18)
C11 0.052(2) 0.0414(18) 0.061(2) -0.0115(16) -0.0131(17) 0.0097(15)
C12 0.071(3) 0.051(2) 0.065(2) -0.0187(18) -0.013(2) 0.0082(18)
C13 0.094(3) 0.064(2) 0.074(3) -0.028(2) -0.024(2) 0.010(2)
C14 0.085(3) 0.066(3) 0.099(4) -0.035(3) -0.033(3) 0.003(2)
C15 0.062(2) 0.053(2) 0.100(3) -0.022(2) -0.025(2) 0.0017(18)
C16 0.051(2) 0.0443(19) 0.076(3) -0.0126(18) -0.0170(19) 0.0074(16)
C17 0.095(3) 0.084(3) 0.065(3) -0.030(2) 0.006(2) -0.013(2)
C18 0.133(5) 0.113(4) 0.135(5) -0.059(4) -0.055(4) -0.021(3)
C19 0.062(2) 0.059(2) 0.076(3) -0.009(2) -0.006(2) -0.0030(18)
C21 0.055(2) 0.0469(19) 0.056(2) -0.0104(16) -0.0087(17) 0.0010(16)
C22 0.051(2) 0.0454(19) 0.067(2) -0.0113(18) -0.0083(18) 0.0030(16)
C23 0.057(2) 0.053(2) 0.075(3) -0.002(2) -0.014(2) 0.0014(17)
C24 0.059(2) 0.062(2) 0.069(3) 0.003(2) -0.017(2) -0.0064(19)
C25 0.067(2) 0.061(2) 0.057(2) -0.0076(19) -0.0087(19) -0.0073(19)
C26 0.059(2) 0.049(2) 0.058(2) -0.0119(18) -0.0091(18) -0.0053(16)
C27 0.072(3) 0.057(2) 0.076(3) -0.016(2) -0.015(2) 0.022(2)
C28 0.086(3) 0.087(3) 0.078(3) 0.008(2) -0.027(2) -0.001(2)
C29 0.079(3) 0.054(2) 0.057(2) -0.0185(18) -0.002(2) 0.0046(19)
C31 0.052(2) 0.0464(19) 0.059(2) -0.0160(16) -0.0144(17) 0.0038(16)
C32 0.065(2) 0.050(2) 0.071(3) -0.0202(19) -0.020(2) 0.0074(18)
F32 0.0932(17) 0.0702(14) 0.0914(17) -0.0259(12) -0.0388(14) -0.0068(12)
C33 0.079(3) 0.078(3) 0.056(2) -0.027(2) -0.025(2) 0.018(2)
F33 0.118(2) 0.119(2) 0.0770(17) -0.0425(15) -0.0438(15) 0.0212(17)
C34 0.081(3) 0.077(3) 0.050(2) -0.005(2) -0.010(2) 0.016(2)
F34 0.120(2) 0.124(2) 0.0564(15) 0.0072(14) -0.0125(14) 0.0072(17)
C35 0.071(3) 0.056(2) 0.064(3) -0.008(2) -0.009(2) 0.0006(19)
F35 0.108(2) 0.0716(15) 0.0844(17) 0.0069(13) -0.0101(14) -0.0179(14)
C36 0.060(2) 0.053(2) 0.053(2) -0.0141(18) -0.0118(18) 0.0066(17)
F36 0.0909(16) 0.0583(12) 0.0719(14) -0.0178(11) -0.0209(12) -0.0143(11)
C41 0.056(2) 0.0407(18) 0.058(2) -0.0096(16) -0.0064(17) -0.0025(16)
C42 0.061(2) 0.0432(19) 0.066(2) -0.0125(17) -0.0124(19) -0.0034(17)
F42 0.0749(15) 0.0717(14) 0.0723(14) -0.0242(11) -0.0187(12) -0.0089(11)
C43 0.091(3) 0.045(2) 0.056(2) -0.0156(18) 0.002(2) -0.011(2)
F43 0.127(2) 0.0727(15) 0.0702(15) -0.0298(12) -0.0006(14) -0.0231(14)
C44 0.088(3) 0.044(2) 0.081(3) -0.015(2) 0.014(3) 0.007(2)
F44 0.120(2) 0.0697(15) 0.105(2) -0.0330(14) 0.0279(16) 0.0171(14)
C45 0.064(3) 0.052(2) 0.087(3) -0.008(2) -0.002(2) 0.0116(19)
F45 0.0735(17) 0.0841(17) 0.138(2) -0.0196(16) -0.0072(16) 0.0312(14)
C46 0.064(2) 0.0445(19) 0.070(3) -0.0139(18) -0.013(2) 0.0093(17)
F46 0.0697(14) 0.0741(14) 0.0931(17) -0.0218(13) -0.0291(13) 0.0208(11)

loop_
_atom_type_symbol
_atom_type_description
_atom_type_scat_dispersion_real
_atom_type_scat_dispersion_imag
_atom_type_scat_source
C C 0.0181 0.0091 'International Tables Vol C Tables 4.2.6.8 and 6.1.1.4'
H H 0.0000 0.0000 'International Tables Vol C Tables 4.2.6.8 and 6.1.1.4'
B B 0.0090 0.0039 'International Tables Vol C Tables 4.2.6.8 and 6.1.1.4'
N N 0.0311 0.0180 'International Tables Vol C Tables 4.2.6.8 and 6.1.1.4'
O O 0.0492 0.0322 'International Tables Vol C Tables 4.2.6.8 and 6.1.1.4'
F F 0.0727 0.0534 'International Tables Vol C Tables 4.2.6.8 and 6.1.1.4'
P P 0.2955 0.4335 'International Tables Vol C Tables 4.2.6.8 and 6.1.1.4'

loop_
_geom_angle_atom_site_label_1
_geom_angle_atom_site_label_2
_geom_angle_atom_site_label_3
_geom_angle
N1 P1 C11 106.01(14)
N1 P1 C21 117.55(15)
C11 P1 C21 108.38(15)
N1 P1 C1 93.72(14)
C11 P1 C1 123.83(16)
C21 P1 C1 107.45(16)
N1 B1 C2 98.2(3)
N1 B1 C41 107.0(3)
C2 B1 C41 121.2(3)
N1 B1 C31 113.6(3)
C2 B1 C31 108.4(3)
C41 B1 C31 108.4(3)
O1 N1 B1 124.8(2)
O1 N1 P1 119.0(2)
B1 N1 P1 116.1(2)
C3 C1 C2 113.7(3)
C3 C1 P1 118.4(3)
C2 C1 P1 100.7(2)
C3 C1 H1 107.8
C2 C1 H1 107.8
P1 C1 H1 107.8
C1 C2 B1 106.9(3)
C1 C2 H2A 110.3
B1 C2 H2A 110.3
C1 C2 H2B 110.3
B1 C2 H2B 110.3
H2A C2 H2B 108.6
C1 C3 H3A 109.5
C1 C3 H3B 109.5
H3A C3 H3B 109.5
C1 C3 H3C 109.5
H3A C3 H3C 109.5
H3B C3 H3C 109.5
C12 C11 C16 120.0(3)
C12 C11 P1 123.4(3)
C16 C11 P1 116.6(3)
C13 C12 C11 118.6(4)
C13 C12 C17 116.6(4)
C11 C12 C17 124.8(3)
C14 C13 C12 122.8(4)
C14 C13 H13 118.6
C12 C13 H13 118.6
C13 C14 C15 117.5(4)
C13 C14 C18 121.4(5)
C15 C14 C18 121.1(5)
C14 C15 C16 123.5(4)
C14 C15 H15 118.2
C16 C15 H15 118.2
C15 C16 C11 117.6(4)
C15 C16 C19 116.6(3)
C11 C16 C19 125.7(3)
C12 C17 H17A 109.5
C12 C17 H17B 109.5
H17A C17 H17B 109.5
C12 C17 H17C 109.5
H17A C17 H17C 109.5
H17B C17 H17C 109.5
C14 C18 H18A 109.5
C14 C18 H18B 109.5
H18A C18 H18B 109.5
C14 C18 H18C 109.5
H18A C18 H18C 109.5
H18B C18 H18C 109.5
C16 C19 H19A 109.5
C16 C19 H19B 109.5
H19A C19 H19B 109.5
C16 C19 H19C 109.5
H19A C19 H19C 109.5
H19B C19 H19C 109.5
C26 C21 C22 119.0(3)
C26 C21 P1 123.8(3)
C22 C21 P1 117.2(3)
C23 C22 C21 118.7(3)
C23 C22 C27 116.8(3)
C21 C22 C27 124.5(3)
C24 C23 C22 123.5(4)
C24 C23 H23 118.3
C22 C23 H23 118.3
C23 C24 C25 116.9(4)
C23 C24 C28 122.1(4)
C25 C24 C28 121.0(4)
C26 C25 C24 123.1(4)
C26 C25 H25 118.5
C24 C25 H25 118.5
C25 C26 C21 118.8(3)
C25 C26 C29 116.5(3)
C21 C26 C29 124.7(3)
C22 C27 H27A 109.5
C22 C27 H27B 109.5
H27A C27 H27B 109.5
C22 C27 H27C 109.5
H27A C27 H27C 109.5
H27B C27 H27C 109.5
C24 C28 H28A 109.5
C24 C28 H28B 109.5
H28A C28 H28B 109.5
C24 C28 H28C 109.5
H28A C28 H28C 109.5
H28B C28 H28C 109.5
C26 C29 H29A 109.5
C26 C29 H29B 109.5
H29A C29 H29B 109.5
C26 C29 H29C 109.5
H29A C29 H29C 109.5
H29B C29 H29C 109.5
C32 C31 C36 113.0(3)
C32 C31 B1 129.1(3)
C36 C31 B1 117.8(3)
F32 C32 C33 116.0(3)
F32 C32 C31 119.6(3)
C33 C32 C31 124.3(4)
F33 C33 C34 119.7(4)
F33 C33 C32 120.7(4)
C34 C33 C32 119.6(4)
F34 C34 C33 120.0(4)
F34 C34 C35 121.2(4)
C33 C34 C35 118.8(4)
F35 C35 C36 121.3(4)
F35 C35 C34 119.3(4)
C36 C35 C34 119.4(4)
F36 C36 C35 115.8(3)
F36 C36 C31 119.3(3)
C35 C36 C31 124.8(3)
C42 C41 C46 113.7(3)
C42 C41 B1 126.6(3)
C46 C41 B1 119.7(3)
F42 C42 C41 120.0(3)
F42 C42 C43 115.9(3)
C41 C42 C43 124.1(4)
F43 C43 C44 120.5(4)
F43 C43 C42 120.3(4)
C44 C43 C42 119.2(4)
F44 C44 C45 120.9(4)
F44 C44 C43 119.6(4)
C45 C44 C43 119.5(4)
F45 C45 C44 119.8(4)
F45 C45 C46 120.2(4)
C44 C45 C46 120.0(4)
F46 C46 C45 116.1(3)
F46 C46 C41 120.4(3)
C45 C46 C41 123.4(4)

loop_
_geom_bond_atom_site_label_1
_geom_bond_atom_site_label_2
_geom_bond_distance
P1 N1 1.686(3)
P1 C11 1.814(3)
P1 C21 1.818(4)
P1 C1 1.824(3)
B1 N1 1.589(5)
B1 C2 1.622(5)
B1 C41 1.642(5)
B1 C31 1.645(5)
N1 O1 1.325(3)
C1 C3 1.521(5)
C1 C2 1.551(4)
C1 H1 0.9900
C2 H2A 0.9800
C2 H2B 0.9800
C3 H3A 0.9700
C3 H3B 0.9700
C3 H3C 0.9700
C11 C12 1.406(5)
C11 C16 1.421(5)
C12 C13 1.397(5)
C12 C17 1.500(5)
C13 C14 1.374(6)
C13 H13 0.9400
C14 C15 1.381(6)
C14 C18 1.512(6)
C15 C16 1.393(5)
C15 H15 0.9400
C16 C19 1.505(5)
C17 H17A 0.9700
C17 H17B 0.9700
C17 H17C 0.9700
C18 H18A 0.9700
C18 H18B 0.9700
C18 H18C 0.9700
C19 H19A 0.9700
C19 H19B 0.9700
C19 H19C 0.9700
C21 C26 1.419(5)
C21 C22 1.419(4)
C22 C23 1.383(5)
C22 C27 1.511(5)
C23 C24 1.381(5)
C23 H23 0.9400
C24 C25 1.389(5)
C24 C28 1.509(5)
C25 C26 1.386(5)
C25 H25 0.9400
C26 C29 1.516(5)
C27 H27A 0.9700
C27 H27B 0.9700
C27 H27C 0.9700
C28 H28A 0.9700
C28 H28B 0.9700
C28 H28C 0.9700
C29 H29A 0.9700
C29 H29B 0.9700
C29 H29C 0.9700
C31 C32 1.383(5)
C31 C36 1.388(5)
C32 F32 1.360(4)
C32 C33 1.377(5)
C33 F33 1.345(4)
C33 C34 1.372(6)
C34 F34 1.339(4)
C34 C35 1.374(5)
C35 F35 1.346(4)
C35 C36 1.368(5)
C36 F36 1.353(4)
C41 C42 1.375(5)
C41 C46 1.395(5)
C42 F42 1.355(4)
C42 C43 1.389(5)
C43 F43 1.352(4)
C43 C44 1.363(6)
C44 F44 1.351(4)
C44 C45 1.357(6)
C45 F45 1.349(5)
C45 C46 1.379(5)
C46 F46 1.342(4)

loop_
_geom_torsion_atom_site_label_1
_geom_torsion_atom_site_label_2
_geom_torsion_atom_site_label_3
_geom_torsion_atom_site_label_4
_geom_torsion
C2 B1 N1 O1 162.2(3)
C41 B1 N1 O1 35.9(4)
C31 B1 N1 O1 -83.6(4)
C2 B1 N1 P1 -17.3(3)
C41 B1 N1 P1 -143.5(2)
C31 B1 N1 P1 96.9(3)
C11 P1 N1 O1 43.7(3)
C21 P1 N1 O1 -77.6(3)
C1 P1 N1 O1 170.5(3)
C11 P1 N1 B1 -136.9(3)
C21 P1 N1 B1 101.8(3)
C1 P1 N1 B1 -10.0(3)
N1 P1 C1 C3 159.5(3)
C11 P1 C1 C3 -88.4(3)
C21 P1 C1 C3 39.0(3)
N1 P1 C1 C2 34.9(2)
C11 P1 C1 C2 147.0(2)
C21 P1 C1 C2 -85.5(2)
C3 C1 C2 B1 -179.0(3)
P1 C1 C2 B1 -51.3(3)
N1 B1 C2 C1 43.4(3)
C41 B1 C2 C1 159.0(3)
C31 B1 C2 C1 -74.9(3)
N1 P1 C11 C12 100.8(3)
C21 P1 C11 C12 -132.2(3)
C1 P1 C11 C12 -5.1(4)
N1 P1 C11 C16 -77.6(3)
C21 P1 C11 C16 49.4(3)
C1 P1 C11 C16 176.5(2)
C16 C11 C12 C13 1.1(5)
P1 C11 C12 C13 -177.2(3)
C16 C11 C12 C17 -177.7(3)
P1 C11 C12 C17 4.0(5)
C11 C12 C13 C14 -0.9(6)
C17 C12 C13 C14 178.1(4)
C12 C13 C14 C15 0.1(6)
C12 C13 C14 C18 -179.5(4)
C13 C14 C15 C16 0.4(6)
C18 C14 C15 C16 -180.0(4)
C14 C15 C16 C11 -0.1(5)
C14 C15 C16 C19 -178.9(4)
C12 C11 C16 C15 -0.7(5)
P1 C11 C16 C15 177.8(3)
C12 C11 C16 C19 178.0(3)
P1 C11 C16 C19 -3.6(4)
N1 P1 C21 C26 -8.9(4)
C11 P1 C21 C26 -129.0(3)
C1 P1 C21 C26 95.0(3)
N1 P1 C21 C22 171.3(2)
C11 P1 C21 C22 51.2(3)
C1 P1 C21 C22 -84.8(3)
C26 C21 C22 C23 -2.8(5)
P1 C21 C22 C23 177.0(3)
C26 C21 C22 C27 175.2(3)
P1 C21 C22 C27 -5.0(5)
C21 C22 C23 C24 2.2(6)
C27 C22 C23 C24 -175.9(3)
C22 C23 C24 C25 -1.3(6)
C22 C23 C24 C28 176.9(4)
C23 C24 C25 C26 0.9(6)
C28 C24 C25 C26 -177.3(4)
C24 C25 C26 C21 -1.6(5)
C24 C25 C26 C29 177.9(3)
C22 C21 C26 C25 2.4(5)
P1 C21 C26 C25 -177.3(3)
C22 C21 C26 C29 -176.9(3)
P1 C21 C26 C29 3.3(5)
N1 B1 C31 C32 1.7(5)
C2 B1 C31 C32 109.7(4)
C41 B1 C31 C32 -117.1(4)
N1 B1 C31 C36 -176.2(3)
C2 B1 C31 C36 -68.3(4)
C41 B1 C31 C36 65.0(4)
C36 C31 C32 F32 -178.8(3)
B1 C31 C32 F32 3.1(6)
C36 C31 C32 C33 1.9(5)
B1 C31 C32 C33 -176.1(3)
F32 C32 C33 F33 -1.4(5)
C31 C32 C33 F33 177.9(3)
F32 C32 C33 C34 178.1(3)
C31 C32 C33 C34 -2.6(6)
F33 C33 C34 F34 -0.1(6)
C32 C33 C34 F34 -179.5(3)
F33 C33 C34 C35 -179.0(3)
C32 C33 C34 C35 1.6(6)
F34 C34 C35 F35 0.5(6)
C33 C34 C35 F35 179.3(3)
F34 C34 C35 C36 -178.9(3)
C33 C34 C35 C36 -0.1(6)
F35 C35 C36 F36 0.1(5)
C34 C35 C36 F36 179.5(3)
F35 C35 C36 C31 -180.0(3)
C34 C35 C36 C31 -0.6(6)
C32 C31 C36 F36 179.7(3)
B1 C31 C36 F36 -2.0(5)
C32 C31 C36 C35 -0.3(5)
B1 C31 C36 C35 178.0(3)
N1 B1 C41 C42 112.2(4)
C2 B1 C41 C42 1.1(5)
C31 B1 C41 C42 -125.0(4)
N1 B1 C41 C46 -64.9(4)
C2 B1 C41 C46 -175.9(3)
C31 B1 C41 C46 57.9(4)
C46 C41 C42 F42 -177.8(3)
B1 C41 C42 F42 5.0(5)
C46 C41 C42 C43 2.9(5)
B1 C41 C42 C43 -174.4(3)
F42 C42 C43 F43 -1.2(5)
C41 C42 C43 F43 178.2(3)
F42 C42 C43 C44 -179.2(3)
C41 C42 C43 C44 0.2(6)
F43 C43 C44 F44 -0.5(6)
C42 C43 C44 F44 177.5(3)
F43 C43 C44 C45 179.7(3)
C42 C43 C44 C45 -2.3(6)
F44 C44 C45 F45 1.6(6)
C43 C44 C45 F45 -178.6(3)
F44 C44 C45 C46 -178.7(3)
C43 C44 C45 C46 1.1(6)
F45 C45 C46 F46 2.9(5)
C44 C45 C46 F46 -176.7(3)
F45 C45 C46 C41 -178.0(3)
C44 C45 C46 C41 2.3(6)
C42 C41 C46 F46 174.9(3)
B1 C41 C46 F46 -7.7(5)
C42 C41 C46 C45 -4.1(5)
B1 C41 C46 C45 173.3(3)
